data_7053800
loop_
_publ_author_name
'Faulmann, Christophe'
'Szil\'agyi, Petra \'A.'
'Jacob, Kane'
'Chahine, Joe'
'Valade, Lydie'

_publ_section_title
;
 Polymorphism and its effects on the magnetic behaviour of the
 [Fe(sal2-trien)][Ni(dmit)2] spin-crossover complex
;
_journal_issue 6
_journal_name_full 'New Journal of Chemistry'
_journal_page_first 1268
_journal_paper_doi 10.1039/b901779h
_journal_volume 33
_journal_year 2009
_chemical_formula_moiety 'C20 H24 Fe N4 O2, C6 Ni S10'
_chemical_formula_sum 'C26 H24 Fe N4 Ni O2 S10'
_chemical_formula_weight 859.65
_chemical_name_systematic
;
delta-(N,N'-3,6-diazaoctane-1,8-diylbis(salicylidenealdiminato))-iron(iii)
bis(2-thioxo-1,3-dithiole-4,5-dithiolato)-nickel
;
_space_group_IT_number 15
_symmetry_cell_setting monoclinic
_symmetry_space_group_name_Hall '-C 2yc'
_symmetry_space_group_name_H-M 'C 1 2/c 1'
_atom_sites_solution_hydrogens geom
_atom_sites_solution_primary direct
_atom_sites_solution_secondary difmap
_audit_creation_method SHELXL-97
_cell_angle_alpha 90.00
_cell_angle_beta 104.5410(10)
_cell_angle_gamma 90.00
_cell_formula_units_Z 16
_cell_length_a 45.1691(11)
_cell_length_b 13.7916(3)
_cell_length_c 22.6893(6)
_cell_measurement_reflns_used 9856
_cell_measurement_temperature 296(2)
_cell_measurement_theta_max 25.61
_cell_measurement_theta_min 2.28
_cell_volume 13681.6(6)
_computing_cell_refinement 'Bruker SMART'
_computing_data_collection 'Bruker SMART'
_computing_data_reduction 'Bruker SAINT'
_computing_molecular_graphics
;
Ortep-3 for Windows (Farrugia, 1997); Diamond 3.1 (Brandenburg, 2008);
Cameron (Watkin, 1996)
;
_computing_publication_material 'WinGX publication routines (Farrugia, 1999)'
_computing_structure_refinement 'SHELXL-97 (Sheldrick, 1997)'
_computing_structure_solution 'Sir97 (Altomare, 1999)'
_diffrn_ambient_temperature 296(2)
_diffrn_measured_fraction_theta_full 0.997
_diffrn_measured_fraction_theta_max 0.997
_diffrn_measurement_device 'Bruker Apex2'
_diffrn_measurement_device_type 'CCD area detector'
_diffrn_measurement_method 'phi and omega scans'
_diffrn_radiation_monochromator graphite
_diffrn_radiation_source 'sealed tube'
_diffrn_radiation_type MoK\a
_diffrn_radiation_wavelength 0.71073
_diffrn_reflns_av_R_equivalents 0.0277
_diffrn_reflns_av_sigmaI/netI 0.0268
_diffrn_reflns_limit_h_max 56
_diffrn_reflns_limit_h_min -57
_diffrn_reflns_limit_k_max 17
_diffrn_reflns_limit_k_min -17
_diffrn_reflns_limit_l_max 28
_diffrn_reflns_limit_l_min -28
_diffrn_reflns_number 83938
_diffrn_reflns_theta_full 26.78
_diffrn_reflns_theta_max 26.78
_diffrn_reflns_theta_min 0.93
_diffrn_standards_decay_% negligible
_exptl_absorpt_coefficient_mu 1.618
_exptl_absorpt_correction_type multi-scan
_exptl_absorpt_process_details 'Blessing, acta cryst. (1995), a51, 33-38'
_exptl_crystal_colour black
_exptl_crystal_density_diffrn 1.669
_exptl_crystal_density_method 'not measured'
_exptl_crystal_description plate
_exptl_crystal_F_000 7008
_exptl_crystal_size_max 0.4
_exptl_crystal_size_mid 0.25
_exptl_crystal_size_min 0.12
_refine_diff_density_max 0.586
_refine_diff_density_min -0.391
_refine_diff_density_rms 0.084
_refine_ls_extinction_method none
_refine_ls_goodness_of_fit_ref 1.036
_refine_ls_hydrogen_treatment constr
_refine_ls_matrix_type full
_refine_ls_number_parameters 798
_refine_ls_number_reflns 14573
_refine_ls_number_restraints 0
_refine_ls_restrained_S_all 1.036
_refine_ls_R_factor_all 0.0870
_refine_ls_R_factor_gt 0.0456
_refine_ls_shift/su_max 0.017
_refine_ls_shift/su_mean 0.003
_refine_ls_structure_factor_coef Fsqd
_refine_ls_weighting_details 'calc w=1/[\s^2^(Fo^2^)+(0.0793P)^2^+21.9716P] where P=(Fo^2^+2Fc^2^)/3'
_refine_ls_weighting_scheme calc
_refine_ls_wR_factor_gt 0.1229
_refine_ls_wR_factor_ref 0.1623
_reflns_number_gt 9032
_reflns_number_total 14573
_reflns_threshold_expression >2sigma(I)
_cod_data_source_file b901779hsup1.cif
_cod_data_source_block m-1'_295
_cod_depositor_comments
;
The following automatic conversions were performed:

'_symmetry_cell_setting' value 'Monoclinic' changed to 'monoclinic'
according to /home/saulius/struct/CIF-dictionaries/cif_core.dic
dictionary named 'cif_core.dic' version 2.4.2 from 2011-04-26.

Automatic conversion script
Id: cif_fix_values 1891 2012-01-12 08:04:46Z andrius 
;
_cod_original_sg_symbol_H-M 'C2/c '
_cod_database_code 7053800

loop_
_symmetry_equiv_pos_as_xyz
'x, y, z'
'-x, y, -z+1/2'
'x+1/2, y+1/2, z'
'-x+1/2, y+1/2, -z+1/2'
'-x, -y, -z'
'x, -y, z-1/2'
'-x+1/2, -y+1/2, -z'
'x+1/2, -y+1/2, z-1/2'

loop_
_atom_site_label
_atom_site_type_symbol
_atom_site_fract_x
_atom_site_fract_y
_atom_site_fract_z
_atom_site_U_iso_or_equiv
_atom_site_adp_type
_atom_site_occupancy
_atom_site_symmetry_multiplicity
_atom_site_calc_flag
_atom_site_refinement_flags
Fe1 Fe 0.628303(15) 0.24473(5) 0.65753(3) 0.06429(18) Uani 1 1 d .
O1 O 0.64770(7) 0.2009(3) 0.73705(16) 0.0896(11) Uani 1 1 d .
O2 O 0.62222(7) 0.1304(2) 0.61096(18) 0.0846(10) Uani 1 1 d .
N1 N 0.58693(8) 0.2364(3) 0.68137(17) 0.0641(9) Uani 1 1 d .
N2 N 0.59836(10) 0.3177(3) 0.58265(17) 0.0780(11) Uani 1 1 d .
H2N H 0.6053 0.3060 0.5490 0.094 Uiso 1 1 calc R
N3 N 0.63898(12) 0.3918(3) 0.68241(19) 0.0920(14) Uani 1 1 d .
H3N H 0.6368 0.3984 0.7210 0.110 Uiso 1 1 calc R
N4 N 0.67110(10) 0.2548(3) 0.6389(2) 0.0845(13) Uani 1 1 d .
C1 C 0.63790(11) 0.1787(3) 0.7852(2) 0.0687(12) Uani 1 1 d .
C2 C 0.65922(13) 0.1492(4) 0.8384(3) 0.0864(15) Uani 1 1 d .
H2 H 0.6799 0.1481 0.8393 0.104 Uiso 1 1 calc R
C3 C 0.65001(17) 0.1221(5) 0.8886(3) 0.1053(19) Uani 1 1 d .
H3 H 0.6644 0.1023 0.9234 0.126 Uiso 1 1 calc R
C4 C 0.61958(18) 0.1239(6) 0.8883(3) 0.119(2) Uani 1 1 d .
H4 H 0.6134 0.1044 0.9226 0.143 Uiso 1 1 calc R
C5 C 0.59843(14) 0.1542(5) 0.8376(2) 0.0953(17) Uani 1 1 d .
H5 H 0.5779 0.1562 0.8380 0.114 Uiso 1 1 calc R
C6 C 0.60695(11) 0.1824(3) 0.7851(2) 0.0666(11) Uani 1 1 d .
C7 C 0.58316(11) 0.2107(3) 0.7331(2) 0.0676(11) Uani 1 1 d .
H7 H 0.5632 0.2102 0.7375 0.081 Uiso 1 1 calc R
C8 C 0.55983(11) 0.2624(4) 0.6327(2) 0.0837(15) Uani 1 1 d .
H8A H 0.5519 0.3244 0.6419 0.100 Uiso 1 1 calc R
H8B H 0.5440 0.2140 0.6302 0.100 Uiso 1 1 calc R
C9 C 0.56824(13) 0.2685(4) 0.5735(2) 0.0916(17) Uani 1 1 d .
H9A H 0.5527 0.3047 0.5444 0.110 Uiso 1 1 calc R
H9B H 0.5694 0.2039 0.5573 0.110 Uiso 1 1 calc R
C10 C 0.59890(19) 0.4220(5) 0.5918(4) 0.129(3) Uani 1 1 d .
H10A H 0.6060 0.4522 0.5592 0.155 Uiso 1 1 calc R
H10B H 0.5781 0.4437 0.5882 0.155 Uiso 1 1 calc R
C11 C 0.6162(3) 0.4539(5) 0.6447(4) 0.199(6) Uani 1 1 d .
H11A H 0.6026 0.4745 0.6691 0.239 Uiso 1 1 calc R
H11B H 0.6267 0.5115 0.6360 0.239 Uiso 1 1 calc R
C12 C 0.6701(2) 0.4089(8) 0.6859(6) 0.235(7) Uani 1 1 d .
H12A H 0.6715 0.4724 0.6684 0.283 Uiso 1 1 calc R
H12B H 0.6805 0.4135 0.7288 0.283 Uiso 1 1 calc R
C13 C 0.68687(19) 0.3459(6) 0.6597(4) 0.148(3) Uani 1 1 d .
H13A H 0.7060 0.3314 0.6891 0.177 Uiso 1 1 calc R
H13B H 0.6918 0.3779 0.6253 0.177 Uiso 1 1 calc R
C14 C 0.68464(12) 0.1851(5) 0.6185(2) 0.0839(16) Uani 1 1 d .
H14 H 0.7050 0.1950 0.6186 0.101 Uiso 1 1 calc R
C15 C 0.67150(10) 0.0942(4) 0.5957(2) 0.0711(13) Uani 1 1 d .
C16 C 0.68974(12) 0.0252(6) 0.5753(2) 0.0947(19) Uani 1 1 d .
H16 H 0.7102 0.0390 0.5781 0.114 Uiso 1 1 calc R
C17 C 0.67776(15) -0.0616(5) 0.5514(3) 0.0997(19) Uani 1 1 d .
H17 H 0.6901 -0.1069 0.5388 0.120 Uiso 1 1 calc R
C18 C 0.64805(14) -0.0813(4) 0.5462(2) 0.0857(15) Uani 1 1 d .
H18 H 0.6400 -0.1403 0.5297 0.103 Uiso 1 1 calc R
C19 C 0.62943(12) -0.0160(4) 0.5648(2) 0.0741(13) Uani 1 1 d .
H19 H 0.6088 -0.0307 0.5597 0.089 Uiso 1 1 calc R
C20 C 0.64077(10) 0.0722(4) 0.5914(2) 0.0653(11) Uani 1 1 d .
Fe2 Fe 0.871506(15) 0.24367(5) 0.78070(3) 0.06543(18) Uani 1 1 d .
O21 O 0.87764(7) 0.1296(2) 0.74049(17) 0.0860(10) Uani 1 1 d .
O22 O 0.85131(7) 0.1991(3) 0.83927(16) 0.0864(10) Uani 1 1 d .
N21 N 0.82922(11) 0.2546(4) 0.7190(2) 0.0875(13) Uani 1 1 d .
N22 N 0.86118(12) 0.3899(3) 0.7954(2) 0.0944(14) Uani 1 1 d .
H22N H 0.8638 0.3964 0.8363 0.113 Uiso 1 1 calc R
N23 N 0.90181(11) 0.3156(3) 0.73688(18) 0.0808(12) Uani 1 1 d .
H23N H 0.8950 0.3038 0.6963 0.097 Uiso 1 1 calc R
N24 N 0.91208(8) 0.2350(3) 0.84620(17) 0.0632(9) Uani 1 1 d .
C21 C 0.85897(10) 0.0715(4) 0.70193(19) 0.0668(11) Uani 1 1 d .
C22 C 0.87013(12) -0.0171(4) 0.6874(2) 0.0744(13) Uani 1 1 d .
H22 H 0.8907 -0.0321 0.7032 0.089 Uiso 1 1 calc R
C23 C 0.85145(14) -0.0828(4) 0.6504(2) 0.0867(15) Uani 1 1 d .
H23 H 0.8593 -0.1423 0.6422 0.104 Uiso 1 1 calc R
C24 C 0.82180(16) -0.0616(6) 0.6259(3) 0.105(2) Uani 1 1 d .
H24 H 0.8093 -0.1064 0.6007 0.126 Uiso 1 1 calc R
C25 C 0.80991(12) 0.0250(6) 0.6376(2) 0.098(2) Uani 1 1 d .
H25 H 0.7894 0.0385 0.6200 0.118 Uiso 1 1 calc R
C26 C 0.82828(11) 0.0950(4) 0.6762(2) 0.0740(13) Uani 1 1 d .
C27 C 0.81554(12) 0.1867(5) 0.6853(2) 0.0883(18) Uani 1 1 d .
H27 H 0.7953 0.1976 0.6647 0.106 Uiso 1 1 calc R
C28 C 0.8140(2) 0.3472(6) 0.7233(4) 0.154(4) Uani 1 1 d .
H28A H 0.8109 0.3809 0.6847 0.185 Uiso 1 1 calc R
H28B H 0.7940 0.3341 0.7300 0.185 Uiso 1 1 calc R
C29 C 0.8298(3) 0.4073(8) 0.7690(6) 0.232(7) Uani 1 1 d .
H29A H 0.8193 0.4058 0.8015 0.278 Uiso 1 1 calc R
H29B H 0.8279 0.4729 0.7530 0.278 Uiso 1 1 calc R
C30 C 0.8836(2) 0.4523(5) 0.7794(5) 0.181(5) Uani 1 1 d .
H30A H 0.8728 0.5084 0.7588 0.217 Uiso 1 1 calc R
H30B H 0.8970 0.4755 0.8172 0.217 Uiso 1 1 calc R
C31 C 0.9014(2) 0.4200(4) 0.7453(4) 0.133(3) Uani 1 1 d .
H31A H 0.9221 0.4413 0.7633 0.160 Uiso 1 1 calc R
H31B H 0.8949 0.4501 0.7055 0.160 Uiso 1 1 calc R
C32 C 0.93166(13) 0.2659(4) 0.7584(3) 0.0881(16) Uani 1 1 d .
H32A H 0.9473 0.3017 0.7452 0.106 Uiso 1 1 calc R
H32B H 0.9304 0.2013 0.7409 0.106 Uiso 1 1 calc R
C33 C 0.93993(11) 0.2591(4) 0.8260(2) 0.0789(14) Uani 1 1 d .
H33A H 0.9553 0.2092 0.8393 0.095 Uiso 1 1 calc R
H33B H 0.9483 0.3204 0.8436 0.095 Uiso 1 1 calc R
C34 C 0.91560(10) 0.2113(3) 0.9022(2) 0.0675(11) Uani 1 1 d .
H34 H 0.9354 0.2115 0.9270 0.081 Uiso 1 1 calc R
C35 C 0.89129(10) 0.1846(3) 0.9296(2) 0.0664(11) Uani 1 1 d .
C36 C 0.89909(13) 0.1587(5) 0.9913(2) 0.0938(17) Uani 1 1 d .
H36 H 0.9195 0.1609 1.0128 0.113 Uiso 1 1 calc R
C37 C 0.87793(17) 0.1307(6) 1.0208(3) 0.121(2) Uani 1 1 d .
H37 H 0.8838 0.1138 1.0618 0.145 Uiso 1 1 calc R
C38 C 0.84774(16) 0.1276(5) 0.9893(3) 0.107(2) Uani 1 1 d .
H38 H 0.8331 0.1080 1.0091 0.129 Uiso 1 1 calc R
C39 C 0.83892(13) 0.1526(4) 0.9295(3) 0.0877(15) Uani 1 1 d .
H39 H 0.8183 0.1516 0.9093 0.105 Uiso 1 1 calc R
C40 C 0.86069(11) 0.1801(4) 0.8977(2) 0.0697(12) Uani 1 1 d .
Ni1A Ni 0.7500 0.2500 0.0000 0.05536(19) Uani 1 2 d S
S1A S 0.74954(3) 0.10082(8) -0.02697(6) 0.0732(3) Uani 1 1 d .
S2A S 0.75028(3) 0.30258(8) -0.08931(6) 0.0765(3) Uani 1 1 d .
S3A S 0.74950(3) 0.00947(9) -0.14862(6) 0.0784(4) Uani 1 1 d .
S4A S 0.74998(3) 0.19505(11) -0.20602(6) 0.0842(4) Uani 1 1 d .
S5A S 0.74958(4) 0.01500(14) -0.27916(7) 0.1047(5) Uani 1 1 d .
C1A C 0.74957(9) 0.1102(3) -0.1022(2) 0.0578(10) Uani 1 1 d .
C2A C 0.74993(9) 0.1977(3) -0.1291(2) 0.0614(10) Uani 1 1 d .
C3A C 0.74964(10) 0.0704(4) -0.2151(2) 0.0736(12) Uani 1 1 d .
Ni1B Ni 0.0000 0.51330(6) 0.7500 0.0647(2) Uani 1 2 d S
S1B S 0.01127(3) 0.39954(10) 0.81725(6) 0.0806(4) Uani 1 1 d .
S2B S 0.00961(3) 0.62667(10) 0.81769(7) 0.0843(4) Uani 1 1 d .
S3B S 0.03241(3) 0.40739(11) 0.95450(6) 0.0899(4) Uani 1 1 d .
S4B S 0.03144(4) 0.61606(12) 0.95579(7) 0.0958(4) Uani 1 1 d .
S5B S 0.04701(3) 0.50893(13) 1.07341(7) 0.0996(5) Uani 1 1 d .
C1B C 0.02189(10) 0.4634(4) 0.8836(2) 0.0695(12) Uani 1 1 d .
C2B C 0.02142(10) 0.5624(4) 0.8839(2) 0.0703(12) Uani 1 1 d .
C3B C 0.03781(10) 0.5107(4) 0.9985(2) 0.0810(15) Uani 1 1 d .
Ni1C Ni 0.0000 0.0000 0.0000 0.0647(2) Uani 1 2 d S
S1C S 0.01343(3) -0.11549(10) -0.05216(6) 0.0820(4) Uani 1 1 d .
S2C S 0.00760(3) 0.11109(10) -0.06163(6) 0.0820(4) Uani 1 1 d .
S3C S 0.03514(3) -0.11045(11) -0.16835(7) 0.0903(4) Uani 1 1 d .
S4C S 0.02902(4) 0.09728(11) -0.17742(6) 0.0873(4) Uani 1 1 d .
S5C S 0.04723(3) -0.01061(13) -0.27588(7) 0.0940(5) Uani 1 1 d .
C1C C 0.02318(10) -0.0543(4) -0.1101(2) 0.0709(12) Uani 1 1 d .
C2C C 0.02034(10) 0.0446(4) -0.11415(19) 0.0686(12) Uani 1 1 d .
C3C C 0.03799(11) -0.0080(4) -0.2101(2) 0.0776(14) Uani 1 1 d .
Ni1D Ni 0.7500 0.2500 0.5000 0.05097(18) Uani 1 2 d S
S1D S 0.71584(3) 0.14682(8) 0.45506(6) 0.0679(3) Uani 1 1 d .
S2D S 0.71640(3) 0.35542(8) 0.51065(6) 0.0680(3) Uani 1 1 d .
S3D S 0.64672(3) 0.15591(11) 0.42510(6) 0.0802(4) Uani 1 1 d .
S4D S 0.64733(3) 0.35104(11) 0.47050(6) 0.0813(4) Uani 1 1 d .
S5D S 0.58778(3) 0.25597(16) 0.41708(8) 0.1168(6) Uani 1 1 d .
C1D C 0.68279(10) 0.2070(3) 0.45458(18) 0.0591(10) Uani 1 1 d .
C2D C 0.68273(10) 0.2969(3) 0.47734(18) 0.0593(10) Uani 1 1 d .
C3D C 0.62526(12) 0.2544(4) 0.4363(2) 0.0798(15) Uani 1 1 d .

loop_
_atom_site_aniso_label
_atom_site_aniso_U_11
_atom_site_aniso_U_22
_atom_site_aniso_U_33
_atom_site_aniso_U_23
_atom_site_aniso_U_13
_atom_site_aniso_U_12
Fe1 0.0623(4) 0.0754(4) 0.0597(4) -0.0004(3) 0.0238(3) -0.0073(3)
O1 0.057(2) 0.128(3) 0.083(2) 0.027(2) 0.0159(17) 0.0031(19)
O2 0.0590(19) 0.079(2) 0.124(3) -0.017(2) 0.0366(19) -0.0101(16)
N1 0.056(2) 0.076(2) 0.059(2) -0.0018(18) 0.0134(17) 0.0064(17)
N2 0.099(3) 0.086(3) 0.051(2) 0.0024(19) 0.023(2) 0.011(2)
N3 0.136(4) 0.081(3) 0.063(2) -0.010(2) 0.034(3) -0.022(3)
N4 0.077(3) 0.107(3) 0.073(3) 0.003(2) 0.025(2) -0.040(3)
C1 0.068(3) 0.074(3) 0.062(3) 0.003(2) 0.014(2) -0.003(2)
C2 0.075(3) 0.096(4) 0.082(4) 0.007(3) 0.007(3) 0.003(3)
C3 0.109(5) 0.124(5) 0.072(4) 0.010(3) 0.002(3) 0.007(4)
C4 0.124(6) 0.169(7) 0.066(4) 0.026(4) 0.025(4) 0.011(5)
C5 0.090(4) 0.133(5) 0.073(3) 0.004(3) 0.037(3) 0.002(3)
C6 0.065(3) 0.072(3) 0.063(3) -0.002(2) 0.016(2) 0.000(2)
C7 0.061(3) 0.078(3) 0.066(3) -0.005(2) 0.021(2) 0.005(2)
C8 0.062(3) 0.108(4) 0.078(3) 0.007(3) 0.011(3) 0.017(3)
C9 0.085(4) 0.118(4) 0.066(3) -0.003(3) 0.009(3) 0.019(3)
C10 0.158(7) 0.087(5) 0.134(6) 0.017(4) 0.018(5) 0.022(4)
C11 0.312(14) 0.067(4) 0.147(7) -0.007(5) -0.075(8) 0.018(6)
C12 0.196(10) 0.195(10) 0.359(17) -0.166(12) 0.150(11) -0.145(9)
C13 0.146(7) 0.152(7) 0.161(7) -0.044(6) 0.069(6) -0.096(6)
C14 0.057(3) 0.139(5) 0.062(3) 0.019(3) 0.026(2) -0.012(3)
C15 0.057(3) 0.105(4) 0.054(2) 0.018(2) 0.018(2) 0.000(3)
C16 0.061(3) 0.164(6) 0.063(3) 0.016(4) 0.023(3) 0.025(4)
C17 0.093(5) 0.132(5) 0.072(4) -0.009(4) 0.017(3) 0.031(4)
C18 0.100(4) 0.098(4) 0.062(3) 0.002(3) 0.025(3) 0.019(3)
C19 0.073(3) 0.080(3) 0.073(3) 0.004(3) 0.026(3) -0.002(2)
C20 0.056(3) 0.082(3) 0.062(3) 0.010(2) 0.021(2) 0.001(2)
Fe2 0.0677(4) 0.0766(4) 0.0491(3) 0.0031(3) 0.0093(3) 0.0091(3)
O21 0.067(2) 0.078(2) 0.101(3) -0.0142(19) -0.0020(18) 0.0065(16)
O22 0.060(2) 0.120(3) 0.079(2) 0.018(2) 0.0151(17) -0.0020(18)
N21 0.085(3) 0.112(4) 0.062(3) 0.021(2) 0.012(2) 0.043(3)
N22 0.140(4) 0.079(3) 0.071(3) 0.002(2) 0.039(3) 0.027(3)
N23 0.114(4) 0.077(3) 0.056(2) 0.0027(19) 0.032(2) -0.003(2)
N24 0.061(2) 0.072(2) 0.058(2) -0.0039(17) 0.0178(17) -0.0055(17)
C21 0.061(3) 0.083(3) 0.055(2) 0.012(2) 0.011(2) -0.005(2)
C22 0.075(3) 0.079(3) 0.067(3) 0.000(2) 0.015(2) -0.005(2)
C23 0.093(4) 0.101(4) 0.069(3) -0.009(3) 0.025(3) -0.025(3)
C24 0.101(5) 0.142(6) 0.076(4) -0.032(4) 0.032(4) -0.040(4)
C25 0.059(3) 0.181(7) 0.053(3) -0.001(3) 0.010(2) -0.023(4)
C26 0.060(3) 0.112(4) 0.050(2) 0.017(3) 0.014(2) -0.001(3)
C27 0.060(3) 0.158(6) 0.044(3) 0.027(3) 0.008(2) 0.018(3)
C28 0.157(7) 0.168(8) 0.117(6) 0.001(5) -0.004(5) 0.107(6)
C29 0.199(11) 0.202(10) 0.247(13) -0.082(10) -0.034(9) 0.144(9)
C30 0.267(12) 0.066(4) 0.271(12) -0.028(6) 0.180(11) -0.024(6)
C31 0.180(7) 0.074(4) 0.171(7) -0.001(4) 0.091(6) -0.012(4)
C32 0.088(4) 0.104(4) 0.082(4) -0.007(3) 0.040(3) -0.013(3)
C33 0.065(3) 0.101(4) 0.074(3) 0.001(3) 0.023(2) -0.013(3)
C34 0.056(3) 0.077(3) 0.067(3) -0.008(2) 0.011(2) -0.001(2)
C35 0.064(3) 0.074(3) 0.061(3) -0.003(2) 0.015(2) 0.000(2)
C36 0.080(4) 0.133(5) 0.065(3) 0.009(3) 0.012(3) 0.007(3)
C37 0.104(5) 0.185(7) 0.079(4) 0.032(4) 0.035(4) 0.003(5)
C38 0.103(5) 0.138(6) 0.096(4) 0.021(4) 0.053(4) -0.006(4)
C39 0.070(3) 0.101(4) 0.098(4) 0.008(3) 0.032(3) 0.000(3)
C40 0.063(3) 0.080(3) 0.069(3) 0.005(2) 0.022(2) 0.002(2)
Ni1A 0.0474(4) 0.0446(4) 0.0729(5) -0.0004(3) 0.0128(3) 0.0016(3)
S1A 0.1022(9) 0.0462(5) 0.0740(7) 0.0003(5) 0.0274(7) 0.0001(6)
S2A 0.0941(9) 0.0510(6) 0.0853(8) 0.0075(6) 0.0245(7) 0.0018(6)
S3A 0.0990(10) 0.0644(7) 0.0739(8) -0.0088(6) 0.0257(7) -0.0007(6)
S4A 0.0907(9) 0.0881(9) 0.0752(8) 0.0105(7) 0.0232(7) 0.0010(7)
S5A 0.1110(13) 0.1321(14) 0.0743(9) -0.0173(8) 0.0291(8) -0.0018(10)
C1A 0.051(2) 0.054(2) 0.068(3) -0.002(2) 0.0128(19) -0.0016(17)
C2A 0.046(2) 0.064(3) 0.072(3) 0.001(2) 0.011(2) 0.0002(18)
C3A 0.053(3) 0.093(3) 0.072(3) -0.002(3) 0.011(2) 0.001(2)
Ni1B 0.0517(5) 0.0773(5) 0.0701(5) 0.000 0.0247(4) 0.000
S1B 0.1024(10) 0.0768(8) 0.0630(7) -0.0073(6) 0.0216(7) 0.0121(7)
S2B 0.0931(10) 0.0764(8) 0.0892(9) -0.0070(7) 0.0334(8) -0.0058(7)
S3B 0.0983(10) 0.1035(10) 0.0633(7) -0.0111(7) 0.0119(7) 0.0350(8)
S4B 0.0997(11) 0.0978(10) 0.0897(10) -0.0291(8) 0.0234(8) -0.0163(8)
S5B 0.0720(9) 0.1489(15) 0.0714(9) -0.0299(9) 0.0061(7) 0.0125(8)
C1B 0.061(3) 0.084(3) 0.065(3) -0.007(2) 0.018(2) 0.013(2)
C2B 0.057(3) 0.088(3) 0.069(3) -0.015(2) 0.022(2) -0.002(2)
C3B 0.046(3) 0.115(4) 0.080(3) -0.024(3) 0.011(2) 0.013(2)
Ni1C 0.0513(4) 0.0796(5) 0.0563(5) 0.0079(4) 0.0007(3) -0.0048(4)
S1C 0.0853(9) 0.0789(8) 0.0831(9) 0.0142(7) 0.0238(7) 0.0074(7)
S2C 0.1066(10) 0.0776(8) 0.0615(7) 0.0013(6) 0.0206(7) -0.0089(7)
S3C 0.0841(9) 0.0944(10) 0.0969(10) 0.0028(8) 0.0311(8) 0.0157(7)
S4C 0.1086(11) 0.0903(9) 0.0670(8) -0.0063(7) 0.0298(7) -0.0255(8)
S5C 0.0720(9) 0.1336(13) 0.0812(9) -0.0126(8) 0.0285(7) -0.0068(8)
C1C 0.059(3) 0.085(3) 0.067(3) 0.004(2) 0.010(2) -0.002(2)
C2C 0.061(3) 0.087(3) 0.055(2) -0.003(2) 0.008(2) -0.017(2)
C3C 0.049(3) 0.101(4) 0.080(3) -0.006(3) 0.012(2) -0.010(2)
Ni1D 0.0553(4) 0.0546(4) 0.0442(4) -0.0009(3) 0.0149(3) -0.0015(3)
S1D 0.0643(7) 0.0626(6) 0.0742(7) -0.0147(5) 0.0126(5) -0.0016(5)
S2D 0.0635(7) 0.0630(6) 0.0790(8) -0.0151(6) 0.0208(6) -0.0009(5)
S3D 0.0655(7) 0.0990(9) 0.0716(8) -0.0076(7) 0.0086(6) -0.0168(6)
S4D 0.0640(7) 0.1010(10) 0.0824(8) -0.0033(7) 0.0254(6) 0.0126(7)
S5D 0.0566(8) 0.197(2) 0.0945(11) 0.0040(11) 0.0156(7) -0.0030(9)
C1D 0.060(3) 0.072(3) 0.046(2) -0.001(2) 0.0126(18) -0.011(2)
C2D 0.058(2) 0.073(3) 0.051(2) 0.006(2) 0.0220(19) 0.004(2)
C3D 0.073(3) 0.121(4) 0.048(2) 0.010(3) 0.019(2) -0.009(3)

loop_
_atom_type_symbol
_atom_type_description
_atom_type_scat_dispersion_real
_atom_type_scat_dispersion_imag
_atom_type_scat_source
C C 0.0033 0.0016 'International Tables Vol C Tables 4.2.6.8 and 6.1.1.4'
H H 0.0000 0.0000 'International Tables Vol C Tables 4.2.6.8 and 6.1.1.4'
N N 0.0061 0.0033 'International Tables Vol C Tables 4.2.6.8 and 6.1.1.4'
O O 0.0106 0.0060 'International Tables Vol C Tables 4.2.6.8 and 6.1.1.4'
S S 0.1246 0.1234 'International Tables Vol C Tables 4.2.6.8 and 6.1.1.4'
Fe Fe 0.3463 0.8444 'International Tables Vol C Tables 4.2.6.8 and 6.1.1.4'
Ni Ni 0.3393 1.1124 'International Tables Vol C Tables 4.2.6.8 and 6.1.1.4'

loop_
_geom_angle_atom_site_label_1
_geom_angle_atom_site_label_2
_geom_angle_atom_site_label_3
_geom_angle
_geom_angle_site_symmetry_1
_geom_angle_site_symmetry_3
O2 Fe1 O1 103.58(18) . .
O2 Fe1 N1 94.93(14) . .
O1 Fe1 N1 88.02(14) . .
O2 Fe1 N4 87.35(16) . .
O1 Fe1 N4 89.09(16) . .
N1 Fe1 N4 176.67(16) . .
O2 Fe1 N3 160.07(17) . .
O1 Fe1 N3 91.83(18) . .
N1 Fe1 N3 98.21(17) . .
N4 Fe1 N3 80.23(19) . .
O2 Fe1 N2 88.52(16) . .
O1 Fe1 N2 162.74(16) . .
N1 Fe1 N2 78.59(16) . .
N4 Fe1 N2 103.93(17) . .
N3 Fe1 N2 79.52(18) . .
C1 O1 Fe1 133.9(3) . .
C20 O2 Fe1 133.3(3) . .
C7 N1 C8 118.6(4) . .
C7 N1 Fe1 126.3(3) . .
C8 N1 Fe1 115.1(3) . .
C10 N2 C9 117.0(5) . .
C10 N2 Fe1 111.6(4) . .
C9 N2 Fe1 105.7(3) . .
C12 N3 C11 119.1(8) . .
C12 N3 Fe1 109.4(5) . .
C11 N3 Fe1 109.2(4) . .
C14 N4 C13 121.4(6) . .
C14 N4 Fe1 124.9(4) . .
C13 N4 Fe1 113.1(5) . .
O1 C1 C6 122.4(4) . .
O1 C1 C2 118.8(5) . .
C6 C1 C2 118.9(5) . .
C3 C2 C1 120.8(5) . .
C2 C3 C4 120.5(6) . .
C5 C4 C3 119.9(6) . .
C4 C5 C6 121.3(6) . .
C5 C6 C1 118.6(5) . .
C5 C6 C7 117.8(5) . .
C1 C6 C7 123.6(4) . .
N1 C7 C6 125.8(4) . .
N1 C8 C9 109.8(4) . .
C8 C9 N2 109.3(4) . .
C11 C10 N2 116.2(6) . .
C10 C11 N3 120.6(7) . .
C13 C12 N3 121.1(7) . .
C12 C13 N4 113.9(6) . .
N4 C14 C15 126.5(5) . .
C20 C15 C16 118.8(5) . .
C20 C15 C14 122.1(5) . .
C16 C15 C14 119.1(5) . .
C17 C16 C15 121.0(5) . .
C18 C17 C16 119.8(6) . .
C17 C18 C19 121.1(6) . .
C18 C19 C20 121.2(5) . .
O2 C20 C19 118.8(4) . .
O2 C20 C15 123.3(5) . .
C19 C20 C15 118.0(5) . .
O21 Fe2 O22 103.04(18) . .
O21 Fe2 N24 95.12(14) . .
O22 Fe2 N24 88.44(14) . .
O21 Fe2 N21 87.46(17) . .
O22 Fe2 N21 88.46(17) . .
N24 Fe2 N21 176.36(16) . .
O21 Fe2 N22 160.52(17) . .
O22 Fe2 N22 91.96(18) . .
N24 Fe2 N22 97.67(18) . .
N21 Fe2 N22 80.5(2) . .
O21 Fe2 N23 88.44(16) . .
O22 Fe2 N23 163.52(16) . .
N24 Fe2 N23 78.66(16) . .
N21 Fe2 N23 104.02(18) . .
N22 Fe2 N23 79.79(18) . .
C21 O21 Fe2 133.1(3) . .
C40 O22 Fe2 133.1(3) . .
C27 N21 C28 121.2(6) . .
C27 N21 Fe2 125.6(4) . .
C28 N21 Fe2 112.7(5) . .
C29 N22 C30 119.0(8) . .
C29 N22 Fe2 109.4(5) . .
C30 N22 Fe2 109.4(4) . .
C31 N23 C32 117.1(5) . .
C31 N23 Fe2 111.7(4) . .
C32 N23 Fe2 105.6(3) . .
C34 N24 C33 117.4(4) . .
C34 N24 Fe2 126.8(3) . .
C33 N24 Fe2 115.8(3) . .
O21 C21 C22 118.7(4) . .
O21 C21 C26 122.4(5) . .
C22 C21 C26 119.0(5) . .
C23 C22 C21 121.4(5) . .
C24 C23 C22 120.3(6) . .
C23 C24 C25 120.6(6) . .
C24 C25 C26 121.2(5) . .
C21 C26 C25 117.5(5) . .
C21 C26 C27 122.6(5) . .
C25 C26 C27 119.9(5) . .
N21 C27 C26 126.1(5) . .
C29 C28 N21 114.4(6) . .
C28 C29 N22 119.4(7) . .
C31 C30 N22 120.9(6) . .
C30 C31 N23 116.1(6) . .
N23 C32 C33 109.9(4) . .
N24 C33 C32 108.7(4) . .
N24 C34 C35 125.1(4) . .
C40 C35 C36 118.5(5) . .
C40 C35 C34 123.5(4) . .
C36 C35 C34 118.0(4) . .
C37 C36 C35 122.3(5) . .
C36 C37 C38 118.9(6) . .
C39 C38 C37 121.1(6) . .
C38 C39 C40 120.8(5) . .
O22 C40 C35 122.9(4) . .
O22 C40 C39 118.7(4) . .
C35 C40 C39 118.4(5) . .
S1A Ni1A S1A 180.00(7) . 7_655
S1A Ni1A S2A 93.24(5) . .
S1A Ni1A S2A 86.76(5) 7_655 .
S1A Ni1A S2A 86.76(5) . 7_655
S1A Ni1A S2A 93.24(5) 7_655 7_655
S2A Ni1A S2A 180.00(9) . 7_655
C1A S1A Ni1A 102.09(14) . .
C2A S2A Ni1A 102.20(16) . .
C3A S3A C1A 98.1(2) . .
C3A S4A C2A 97.9(2) . .
C2A C1A S1A 121.4(3) . .
C2A C1A S3A 115.8(3) . .
S1A C1A S3A 122.8(2) . .
C1A C2A S2A 121.1(4) . .
C1A C2A S4A 115.8(3) . .
S2A C2A S4A 123.1(3) . .
S5A C3A S3A 123.1(3) . .
S5A C3A S4A 124.5(3) . .
S3A C3A S4A 112.4(3) . .
S2B Ni1B S2B 87.14(8) . 2_556
S2B Ni1B S1B 177.92(5) . 2_556
S2B Ni1B S1B 93.09(5) 2_556 2_556
S2B Ni1B S1B 93.09(5) . .
S2B Ni1B S1B 177.92(5) 2_556 .
S1B Ni1B S1B 86.75(7) 2_556 .
C1B S1B Ni1B 102.28(18) . .
C2B S2B Ni1B 102.27(17) . .
C3B S3B C1B 97.8(3) . .
C3B S4B C2B 97.8(2) . .
C2B C1B S1B 121.3(4) . .
C2B C1B S3B 116.1(4) . .
S1B C1B S3B 122.5(3) . .
C1B C2B S2B 121.0(4) . .
C1B C2B S4B 115.4(4) . .
S2B C2B S4B 123.5(3) . .
S5B C3B S3B 123.3(4) . .
S5B C3B S4B 123.7(3) . .
S3B C3B S4B 113.0(3) . .
S2C Ni1C S2C 180.00(9) 5 .
S2C Ni1C S1C 86.78(5) 5 .
S2C Ni1C S1C 93.22(5) . .
S2C Ni1C S1C 93.22(5) 5 5
S2C Ni1C S1C 86.78(5) . 5
S1C Ni1C S1C 180.00(10) . 5
C1C S1C Ni1C 102.64(18) . .
C2C S2C Ni1C 101.90(17) . .
C3C S3C C1C 97.7(3) . .
C3C S4C C2C 97.4(3) . .
C2C C1C S1C 120.3(4) . .
C2C C1C S3C 115.8(4) . .
S1C C1C S3C 123.7(3) . .
C1C C2C S2C 121.9(4) . .
C1C C2C S4C 115.8(4) . .
S2C C2C S4C 122.3(3) . .
S5C C3C S3C 123.4(3) . .
S5C C3C S4C 123.3(3) . .
S3C C3C S4C 113.3(3) . .
S1D Ni1D S1D 180.00(5) . 7_656
S1D Ni1D S2D 86.69(4) . 7_656
S1D Ni1D S2D 93.31(4) 7_656 7_656
S1D Ni1D S2D 93.31(4) . .
S1D Ni1D S2D 86.69(4) 7_656 .
S2D Ni1D S2D 180.00(7) 7_656 .
C1D S1D Ni1D 101.70(15) . .
C2D S2D Ni1D 101.76(15) . .
C3D S3D C1D 97.5(2) . .
C3D S4D C2D 97.1(2) . .
C2D C1D S1D 122.2(3) . .
C2D C1D S3D 115.3(3) . .
S1D C1D S3D 122.5(3) . .
C1D C2D S2D 121.0(3) . .
C1D C2D S4D 117.0(3) . .
S2D C2D S4D 122.0(3) . .
S5D C3D S3D 123.5(3) . .
S5D C3D S4D 123.4(3) . .
S3D C3D S4D 113.1(3) . .

loop_
_geom_bond_atom_site_label_1
_geom_bond_atom_site_label_2
_geom_bond_distance
_geom_bond_site_symmetry_2
Fe1 O2 1.879(3) .
Fe1 O1 1.896(3) .
Fe1 N1 2.075(4) .
Fe1 N4 2.085(5) .
Fe1 N3 2.128(4) .
Fe1 N2 2.139(4) .
O1 C1 1.314(6) .
O2 C20 1.315(5) .
N1 C7 1.278(6) .
N1 C8 1.473(6) .
N2 C10 1.452(7) .
N2 C9 1.488(7) .
N3 C12 1.409(10) .
N3 C11 1.442(9) .
N4 C14 1.286(7) .
N4 C13 1.462(7) .
C1 C6 1.398(6) .
C1 C2 1.401(7) .
C2 C3 1.360(8) .
C3 C4 1.373(9) .
C4 C5 1.363(8) .
C5 C6 1.395(7) .
C6 C7 1.436(6) .
C8 C9 1.488(7) .
C10 C11 1.331(9) .
C12 C13 1.382(11) .
C14 C15 1.428(8) .
C15 C20 1.399(6) .
C15 C16 1.411(7) .
C16 C17 1.369(9) .
C17 C18 1.345(8) .
C18 C19 1.369(7) .
C19 C20 1.397(7) .
Fe2 O21 1.874(3) .
Fe2 O22 1.893(3) .
Fe2 N24 2.053(4) .
Fe2 N21 2.071(5) .
Fe2 N22 2.115(4) .
Fe2 N23 2.128(4) .
O21 C21 1.322(5) .
O22 C40 1.314(5) .
N21 C27 1.266(7) .
N21 C28 1.466(8) .
N22 C29 1.416(10) .
N22 C30 1.444(9) .
N23 C31 1.453(7) .
N23 C32 1.482(7) .
N24 C34 1.283(6) .
N24 C33 1.482(6) .
C21 C22 1.392(7) .
C21 C26 1.401(6) .
C22 C23 1.372(7) .
C23 C24 1.348(8) .
C24 C25 1.362(9) .
C25 C26 1.422(8) .
C26 C27 1.425(8) .
C28 C29 1.378(11) .
C30 C31 1.325(9) .
C32 C33 1.487(7) .
C34 C35 1.440(6) .
C35 C40 1.391(6) .
C35 C36 1.401(7) .
C36 C37 1.354(8) .
C37 C38 1.372(9) .
C38 C39 1.359(8) .
C39 C40 1.409(7) .
Ni1A S1A 2.1452(11) .
Ni1A S1A 2.1452(11) 7_655
Ni1A S2A 2.1552(13) .
Ni1A S2A 2.1552(13) 7_655
S1A C1A 1.712(5) .
S2A C2A 1.704(5) .
S3A C3A 1.728(5) .
S3A C1A 1.743(4) .
S4A C3A 1.731(6) .
S4A C2A 1.746(5) .
S5A C3A 1.641(5) .
C1A C2A 1.354(6) .
Ni1B S2B 2.1580(15) .
Ni1B S2B 2.1580(15) 2_556
Ni1B S1B 2.1584(15) 2_556
Ni1B S1B 2.1584(15) .
S1B C1B 1.705(5) .
S2B C2B 1.711(5) .
S3B C3B 1.723(5) .
S3B C1B 1.740(5) .
S4B C3B 1.730(6) .
S4B C2B 1.744(5) .
S5B C3B 1.645(5) .
C1B C2B 1.366(7) .
Ni1C S2C 2.1590(13) 5
Ni1C S2C 2.1590(13) .
Ni1C S1C 2.1602(14) .
Ni1C S1C 2.1602(14) 5
S1C C1C 1.710(5) .
S2C C2C 1.714(5) .
S3C C3C 1.724(6) .
S3C C1C 1.732(5) .
S4C C3C 1.725(6) .
S4C C2C 1.740(5) .
S5C C3C 1.647(6) .
C1C C2C 1.370(7) .
Ni1D S1D 2.1576(11) .
Ni1D S1D 2.1576(11) 7_656
Ni1D S2D 2.1586(11) 7_656
Ni1D S2D 2.1586(11) .
S1D C1D 1.706(5) .
S2D C2D 1.720(4) .
S3D C3D 1.725(6) .
S3D C1D 1.747(4) .
S4D C3D 1.727(5) .
S4D C2D 1.736(4) .
S5D C3D 1.639(5) .
C1D C2D 1.343(6) .
